data_4128054
loop_
_publ_author_name
'Kundu, Subrata'
'Phu, Phan N.'
'Ghosh, Pokhraj'
'Kozimor, Stosh A.'
'Bertke, Jeffery A.'
'Stieber, S Chantal E'
'Warren, Timothy H.'

_publ_contact_author 'Timothy H. Warren'
_publ_section_title
;
 Nitrosyl Linkage Isomers: NO Coupling to N<sub>2</sub>O at a Mononuclear
 Site.
;
_journal_issue 4
_journal_name_full 'Journal of the American Chemical Society'
_journal_page_first 1415
_journal_page_last 1419
_journal_paper_doi 10.1021/jacs.8b09769
_journal_volume 141
_journal_year 2019
_chemical_formula_moiety 'C29 H35 F6 N4 Ni O2, C18 H36 K N2 O6'
_chemical_formula_sum 'C47 H71 F6 K N6 Ni O8'
_chemical_formula_weight 1059.90
_chemical_name_systematic '[iPr2NNF6]NiO2N2-K[2.2.2-Kryptofix]'
_space_group_crystal_system monoclinic
_space_group_IT_number 14
_space_group_name_Hall '-P 2yn'
_space_group_name_H-M_alt 'P 1 21/n 1'
_symmetry_space_group_name_Hall '-P 2yn'
_symmetry_space_group_name_H-M 'P 1 21/n 1'
_atom_sites_solution_hydrogens geom
_audit_creation_method SHELXL-2014/7
_cell_angle_alpha 90
_cell_angle_beta 104.692(2)
_cell_angle_gamma 90
_cell_formula_units_Z 4
_cell_length_a 10.5729(8)
_cell_length_b 38.111(3)
_cell_length_c 13.4355(9)
_cell_measurement_reflns_used 9970
_cell_measurement_temperature 100(2)
_cell_measurement_theta_max 28.9795
_cell_measurement_theta_min 2.2635
_cell_volume 5236.7(7)
_computing_cell_refinement 'Bruker APEXII'
_computing_data_collection 'Bruker APEXII'
_computing_data_reduction 'Bruker APEXII'
_computing_molecular_graphics 'XSEED; Barbour, L. J. (2001) J. Supramol. Chem. 1, 189-191.'
_computing_publication_material 'Bruker SHELXTL'
_computing_structure_refinement 'SHELXL-2014/7 (Sheldrick, 2014)'
_computing_structure_solution 'SHELXS-2014 (Sheldrick, 2014)'
_diffrn_ambient_temperature 100(2)
_diffrn_measured_fraction_theta_full 0.992
_diffrn_measured_fraction_theta_max 0.983
_diffrn_measurement_device_type 'Bruker APEXII CCD'
_diffrn_radiation_type MoK\a
_diffrn_radiation_wavelength 0.71073
_diffrn_reflns_av_R_equivalents 0.0569
_diffrn_reflns_av_unetI/netI 0.0744
_diffrn_reflns_Laue_measured_fraction_full 0.992
_diffrn_reflns_Laue_measured_fraction_max 0.983
_diffrn_reflns_limit_h_max 14
_diffrn_reflns_limit_h_min -14
_diffrn_reflns_limit_k_max 51
_diffrn_reflns_limit_k_min -52
_diffrn_reflns_limit_l_max 18
_diffrn_reflns_limit_l_min -18
_diffrn_reflns_number 57168
_diffrn_reflns_point_group_measured_fraction_full 0.992
_diffrn_reflns_point_group_measured_fraction_max 0.983
_diffrn_reflns_theta_full 28.000
_diffrn_reflns_theta_max 29.194
_diffrn_reflns_theta_min 2.242
_diffrn_source 'fine-focus sealed tube'
_exptl_absorpt_coefficient_mu 0.526
_exptl_absorpt_correction_T_max 0.7458
_exptl_absorpt_correction_T_min 0.7018
_exptl_absorpt_correction_type multi-scan
_exptl_absorpt_process_details 'SADABS based on Blessing's method; Blessing, Acta Cryst. (1995) A51 33-38'
_exptl_crystal_colour brown
_exptl_crystal_density_diffrn 1.344
_exptl_crystal_density_method 'not measured'
_exptl_crystal_description block
_exptl_crystal_F_000 2240
_exptl_crystal_size_max 0.310
_exptl_crystal_size_mid 0.270
_exptl_crystal_size_min 0.090
_refine_diff_density_max 0.397
_refine_diff_density_min -0.403
_refine_diff_density_rms 0.068
_refine_ls_extinction_method none
_refine_ls_goodness_of_fit_ref 1.039
_refine_ls_hydrogen_treatment constr
_refine_ls_matrix_type full
_refine_ls_number_parameters 630
_refine_ls_number_reflns 13952
_refine_ls_number_restraints 0
_refine_ls_restrained_S_all 1.039
_refine_ls_R_factor_all 0.0962
_refine_ls_R_factor_gt 0.0502
_refine_ls_shift/su_max 0.002
_refine_ls_shift/su_mean 0.000
_refine_ls_structure_factor_coef Fsqd
_refine_ls_weighting_details 'w=1/[\s^2^(Fo^2^)+(0.0386P)^2^+0.8121P] where P=(Fo^2^+2Fc^2^)/3'
_refine_ls_weighting_scheme calc
_refine_ls_wR_factor_gt 0.0886
_refine_ls_wR_factor_ref 0.0968
_reflns_Friedel_coverage 0.000
_reflns_number_gt 9381
_reflns_number_total 13952
_reflns_threshold_expression 'I > 2\s(I)'
_cod_data_source_file ja8b09769_si_005.cif
_cod_data_source_block NiONNOKKryptofix
_cod_original_cell_volume 5236.8(6)
_cod_database_code 4128054
_shelx_shelxl_version_number 2014/7
_shelx_space_group_comment
;
The symmetry employed for this shelxl refinement is uniquely defined
by the following loop, which should always be used as a source of
symmetry information in preference to the above space-group names.
They are only intended as comments.
;
_shelx_estimated_absorpt_t_min 0.854
_shelx_estimated_absorpt_t_max 0.954

loop_
_space_group_symop_operation_xyz
'x, y, z'
'-x+1/2, y+1/2, -z+1/2'
'-x, -y, -z'
'x-1/2, -y-1/2, z-1/2'

loop_
_atom_site_label
_atom_site_type_symbol
_atom_site_fract_x
_atom_site_fract_y
_atom_site_fract_z
_atom_site_U_iso_or_equiv
_atom_site_adp_type
_atom_site_occupancy
_atom_site_site_symmetry_order
_atom_site_calc_flag
_atom_site_refinement_flags_posn
_atom_site_refinement_flags_adp
Ni1 Ni 0.69524(2) 0.87936(2) 0.57751(2) 0.01412(6) Uani 1 1 d . .
K1 K 0.46662(4) 0.87558(2) 0.12543(3) 0.01897(10) Uani 1 1 d . .
F1 F 0.83379(11) 0.91427(3) 0.96674(8) 0.0277(3) Uani 1 1 d . .
F2 F 0.84837(12) 0.95570(3) 0.86398(9) 0.0312(3) Uani 1 1 d . .
F3 F 0.65984(11) 0.93938(3) 0.88073(9) 0.0331(3) Uani 1 1 d . .
F4 F 0.92958(12) 0.81164(3) 0.91358(8) 0.0306(3) Uani 1 1 d . .
F5 F 0.80573(11) 0.77958(3) 0.79927(9) 0.0306(3) Uani 1 1 d . .
F6 F 0.99210(10) 0.79694(3) 0.78033(9) 0.0270(3) Uani 1 1 d . .
O1 O 0.60919(14) 0.91365(3) 0.49294(10) 0.0252(3) Uani 1 1 d . .
O2 O 0.67365(13) 0.85555(3) 0.45664(10) 0.0210(3) Uani 1 1 d . .
O3 O 0.53150(13) 0.94590(3) 0.14552(10) 0.0256(3) Uani 1 1 d . .
O4 O 0.72959(13) 0.89542(4) 0.15514(10) 0.0249(3) Uani 1 1 d . .
O5 O 0.28146(13) 0.88322(3) -0.07698(10) 0.0240(3) Uani 1 1 d . .
O6 O 0.46577(13) 0.82769(3) -0.04948(10) 0.0216(3) Uani 1 1 d . .
O7 O 0.24042(13) 0.86646(4) 0.20091(11) 0.0289(3) Uani 1 1 d . .
O8 O 0.44566(14) 0.81682(3) 0.22934(11) 0.0274(3) Uani 1 1 d . .
N1 N 0.71208(14) 0.91000(4) 0.69088(11) 0.0138(3) Uani 1 1 d . .
N2 N 0.77739(14) 0.84003(4) 0.65421(11) 0.0136(3) Uani 1 1 d . .
N3 N 0.57534(17) 0.90438(5) 0.39083(13) 0.0268(4) Uani 1 1 d . .
N4 N 0.60882(16) 0.87457(4) 0.37210(12) 0.0237(4) Uani 1 1 d . .
N5 N 0.24737(16) 0.93109(5) 0.08405(13) 0.0258(4) Uani 1 1 d . .
N6 N 0.66985(16) 0.81891(4) 0.13968(12) 0.0220(4) Uani 1 1 d . .
C1 C 0.76596(17) 0.90101(5) 0.78760(14) 0.0147(4) Uani 1 1 d . .
C2 C 0.81760(17) 0.86801(5) 0.81986(14) 0.0152(4) Uani 1 1 d . .
H2 H 0.8524 0.8646 0.8916 0.018 Uiso 1 1 calc R U
C3 C 0.82216(17) 0.83991(5) 0.75564(14) 0.0138(4) Uani 1 1 d . .
C4 C 0.77642(19) 0.92758(5) 0.87373(15) 0.0208(4) Uani 1 1 d . .
C5 C 0.88659(19) 0.80705(5) 0.81119(15) 0.0196(4) Uani 1 1 d . .
C6 C 0.66703(18) 0.94594(5) 0.66761(13) 0.0145(4) Uani 1 1 d . .
C7 C 0.53667(18) 0.95430(5) 0.66285(13) 0.0150(4) Uani 1 1 d . .
C8 C 0.49641(19) 0.98865(5) 0.63730(14) 0.0189(4) Uani 1 1 d . .
H8 H 0.4090 0.9952 0.6352 0.023 Uiso 1 1 calc R U
C9 C 0.58001(19) 1.01339(5) 0.61505(14) 0.0204(4) Uani 1 1 d . .
H9 H 0.5504 1.0367 0.5976 0.025 Uiso 1 1 calc R U
C10 C 0.70737(19) 1.00416(5) 0.61829(14) 0.0195(4) Uani 1 1 d . .
H10 H 0.7645 1.0213 0.6023 0.023 Uiso 1 1 calc R U
C11 C 0.75382(18) 0.97038(5) 0.64447(14) 0.0164(4) Uani 1 1 d . .
C12 C 0.78652(17) 0.80861(5) 0.59567(14) 0.0139(4) Uani 1 1 d . .
C13 C 0.89272(17) 0.80463(5) 0.55194(14) 0.0150(4) Uani 1 1 d . .
C14 C 0.89323(18) 0.77576(5) 0.48906(14) 0.0195(4) Uani 1 1 d . .
H14 H 0.9637 0.7728 0.4579 0.023 Uiso 1 1 calc R U
C15 C 0.79418(19) 0.75133(5) 0.47078(15) 0.0214(4) Uani 1 1 d . .
H15 H 0.7973 0.7316 0.4284 0.026 Uiso 1 1 calc R U
C16 C 0.69058(19) 0.75567(5) 0.51423(15) 0.0209(4) Uani 1 1 d . .
H16 H 0.6224 0.7387 0.5012 0.025 Uiso 1 1 calc R U
C17 C 0.68336(17) 0.78426(5) 0.57670(15) 0.0184(4) Uani 1 1 d . .
C18 C 0.43910(18) 0.92727(5) 0.67988(15) 0.0207(4) Uani 1 1 d . .
H18 H 0.4889 0.9059 0.7106 0.025 Uiso 1 1 calc R U
C19 C 0.89217(19) 0.96109(5) 0.64193(16) 0.0259(5) Uani 1 1 d . .
H19 H 0.9134 0.9378 0.6762 0.031 Uiso 1 1 calc R U
C20 C 1.00461(17) 0.83089(5) 0.57080(15) 0.0195(4) Uani 1 1 d . .
H20 H 0.9963 0.8467 0.6283 0.023 Uiso 1 1 calc R U
C21 C 0.56241(19) 0.79006(5) 0.61568(17) 0.0256(5) Uani 1 1 d . .
H21 H 0.5818 0.8091 0.6685 0.031 Uiso 1 1 calc R U
C22 C 0.3448(2) 0.91658(6) 0.57728(17) 0.0366(6) Uani 1 1 d . .
H22A H 0.2928 0.9370 0.5467 0.055 Uiso 1 1 calc R U
H22B H 0.2865 0.8980 0.5895 0.055 Uiso 1 1 calc R U
H22C H 0.3950 0.9080 0.5302 0.055 Uiso 1 1 calc R U
C23 C 0.3605(2) 0.94002(6) 0.75337(18) 0.0327(5) Uani 1 1 d . .
H23A H 0.4201 0.9457 0.8201 0.049 Uiso 1 1 calc R U
H23B H 0.2998 0.9216 0.7624 0.049 Uiso 1 1 calc R U
H23C H 0.3110 0.9610 0.7249 0.049 Uiso 1 1 calc R U
C24 C 0.9019(2) 0.95727(6) 0.53064(18) 0.0404(6) Uani 1 1 d . .
H24A H 0.8383 0.9398 0.4950 0.061 Uiso 1 1 calc R U
H24B H 0.9903 0.9496 0.5303 0.061 Uiso 1 1 calc R U
H24C H 0.8833 0.9799 0.4954 0.061 Uiso 1 1 calc R U
C25 C 0.9942(2) 0.98749(6) 0.69972(19) 0.0362(6) Uani 1 1 d . .
H25A H 0.9810 1.0101 0.6638 0.054 Uiso 1 1 calc R U
H25B H 1.0821 0.9787 0.7025 0.054 Uiso 1 1 calc R U
H25C H 0.9845 0.9905 0.7699 0.054 Uiso 1 1 calc R U
C26 C 0.9960(2) 0.85357(6) 0.47599(17) 0.0323(5) Uani 1 1 d . .
H26A H 1.0032 0.8387 0.4182 0.048 Uiso 1 1 calc R U
H26B H 1.0674 0.8707 0.4904 0.048 Uiso 1 1 calc R U
H26C H 0.9120 0.8659 0.4583 0.048 Uiso 1 1 calc R U
C27 C 1.13754(18) 0.81281(6) 0.60306(17) 0.0295(5) Uani 1 1 d . .
H27A H 1.1414 0.7982 0.6639 0.044 Uiso 1 1 calc R U
H27B H 1.2067 0.8306 0.6194 0.044 Uiso 1 1 calc R U
H27C H 1.1498 0.7980 0.5466 0.044 Uiso 1 1 calc R U
C28 C 0.4518(2) 0.80256(7) 0.5258(2) 0.0497(7) Uani 1 1 d . .
H28A H 0.4827 0.8221 0.4909 0.075 Uiso 1 1 calc R U
H28B H 0.3778 0.8103 0.5518 0.075 Uiso 1 1 calc R U
H28C H 0.4239 0.7832 0.4771 0.075 Uiso 1 1 calc R U
C29 C 0.5197(2) 0.75752(6) 0.66490(18) 0.0343(6) Uani 1 1 d . .
H29A H 0.5001 0.7385 0.6142 0.051 Uiso 1 1 calc R U
H29B H 0.4413 0.7630 0.6883 0.051 Uiso 1 1 calc R U
H29C H 0.5901 0.7502 0.7238 0.051 Uiso 1 1 calc R U
C30 C 0.3121(2) 0.96426(6) 0.12354(17) 0.0357(6) Uani 1 1 d . .
H30A H 0.3294 0.9643 0.1995 0.043 Uiso 1 1 calc R U
H30B H 0.2514 0.9838 0.0972 0.043 Uiso 1 1 calc R U
C31 C 0.4378(2) 0.97101(5) 0.09539(17) 0.0316(5) Uani 1 1 d . .
H31A H 0.4243 0.9692 0.0199 0.038 Uiso 1 1 calc R U
H31B H 0.4694 0.9950 0.1169 0.038 Uiso 1 1 calc R U
C32 C 0.6604(2) 0.95505(6) 0.14223(17) 0.0306(5) Uani 1 1 d . .
H32A H 0.6820 0.9789 0.1709 0.037 Uiso 1 1 calc R U
H32B H 0.6675 0.9550 0.0702 0.037 Uiso 1 1 calc R U
C33 C 0.7532(2) 0.92893(5) 0.20411(17) 0.0300(5) Uani 1 1 d . .
H33A H 0.8444 0.9363 0.2093 0.036 Uiso 1 1 calc R U
H33B H 0.7405 0.9275 0.2745 0.036 Uiso 1 1 calc R U
C34 C 0.8134(2) 0.86939(6) 0.21327(17) 0.0303(5) Uani 1 1 d . .
H34A H 0.7907 0.8654 0.2795 0.036 Uiso 1 1 calc R U
H34B H 0.9054 0.8774 0.2282 0.036 Uiso 1 1 calc R U
C35 C 0.7976(2) 0.83586(6) 0.15254(17) 0.0301(5) Uani 1 1 d . .
H35A H 0.8110 0.8409 0.0836 0.036 Uiso 1 1 calc R U
H35B H 0.8667 0.8192 0.1873 0.036 Uiso 1 1 calc R U
C36 C 0.1835(2) 0.93390(6) -0.02620(16) 0.0309(5) Uani 1 1 d . .
H36A H 0.2394 0.9480 -0.0600 0.037 Uiso 1 1 calc R U
H36B H 0.0992 0.9464 -0.0352 0.037 Uiso 1 1 calc R U
C37 C 0.1591(2) 0.89881(6) -0.07770(17) 0.0312(5) Uani 1 1 d . .
H37A H 0.1103 0.8836 -0.0407 0.037 Uiso 1 1 calc R U
H37B H 0.1061 0.9016 -0.1494 0.037 Uiso 1 1 calc R U
C38 C 0.2669(2) 0.85321(6) -0.14073(17) 0.0326(5) Uani 1 1 d . .
H38A H 0.2131 0.8591 -0.2104 0.039 Uiso 1 1 calc R U
H38B H 0.2219 0.8344 -0.1121 0.039 Uiso 1 1 calc R U
C39 C 0.3981(2) 0.84086(6) -0.14689(15) 0.0301(5) Uani 1 1 d . .
H39A H 0.3886 0.8222 -0.1995 0.036 Uiso 1 1 calc R U
H39B H 0.4476 0.8605 -0.1669 0.036 Uiso 1 1 calc R U
C40 C 0.5910(2) 0.81428(6) -0.04959(15) 0.0255(5) Uani 1 1 d . .
H40A H 0.6501 0.8337 -0.0569 0.031 Uiso 1 1 calc R U
H40B H 0.5839 0.7979 -0.1080 0.031 Uiso 1 1 calc R U
C41 C 0.6447(2) 0.79536(5) 0.05072(15) 0.0248(5) Uani 1 1 d . .
H41A H 0.5816 0.7771 0.0591 0.030 Uiso 1 1 calc R U
H41B H 0.7271 0.7835 0.0485 0.030 Uiso 1 1 calc R U
C42 C 0.1518(2) 0.92185(6) 0.14237(17) 0.0357(6) Uani 1 1 d . .
H42A H 0.0788 0.9087 0.0970 0.043 Uiso 1 1 calc R U
H42B H 0.1154 0.9436 0.1641 0.043 Uiso 1 1 calc R U
C43 C 0.2106(2) 0.90007(6) 0.23571(16) 0.0314(5) Uani 1 1 d . .
H43A H 0.2911 0.9114 0.2772 0.038 Uiso 1 1 calc R U
H43B H 0.1480 0.8976 0.2790 0.038 Uiso 1 1 calc R U
C44 C 0.2670(2) 0.84121(6) 0.28117(18) 0.0370(6) Uani 1 1 d . .
H44A H 0.1857 0.8355 0.3016 0.044 Uiso 1 1 calc R U
H44B H 0.3313 0.8507 0.3420 0.044 Uiso 1 1 calc R U
C45 C 0.3204(2) 0.80888(6) 0.24375(18) 0.0339(6) Uani 1 1 d . .
H45A H 0.3275 0.7898 0.2948 0.041 Uiso 1 1 calc R U
H45B H 0.2613 0.8010 0.1780 0.041 Uiso 1 1 calc R U
C46 C 0.5290(2) 0.78753(5) 0.23531(17) 0.0307(5) Uani 1 1 d . .
H46A H 0.4946 0.7717 0.1763 0.037 Uiso 1 1 calc R U
H46B H 0.5331 0.7743 0.2995 0.037 Uiso 1 1 calc R U
C47 C 0.6633(2) 0.80001(5) 0.23389(16) 0.0288(5) Uani 1 1 d . .
H47A H 0.6962 0.8157 0.2937 0.035 Uiso 1 1 calc R U
H47B H 0.7224 0.7795 0.2423 0.035 Uiso 1 1 calc R U

loop_
_atom_site_aniso_label
_atom_site_aniso_U_11
_atom_site_aniso_U_22
_atom_site_aniso_U_33
_atom_site_aniso_U_23
_atom_site_aniso_U_13
_atom_site_aniso_U_12
Ni1 0.01856(13) 0.01083(12) 0.01386(12) -0.00105(10) 0.00577(10) 0.00169(10)
K1 0.0205(2) 0.0157(2) 0.0212(2) -0.00009(18) 0.00623(17) -0.00144(17)
F1 0.0426(7) 0.0235(7) 0.0139(6) -0.0003(5) 0.0014(5) 0.0109(5)
F2 0.0471(8) 0.0181(6) 0.0248(7) -0.0051(5) 0.0023(6) -0.0040(6)
F3 0.0354(7) 0.0430(8) 0.0207(7) -0.0080(6) 0.0070(5) 0.0193(6)
F4 0.0475(8) 0.0217(7) 0.0194(6) 0.0024(5) 0.0027(6) 0.0146(6)
F5 0.0327(7) 0.0165(6) 0.0406(8) 0.0076(6) 0.0055(6) -0.0015(5)
F6 0.0230(6) 0.0264(7) 0.0313(7) 0.0020(5) 0.0064(5) 0.0124(5)
O1 0.0409(9) 0.0193(8) 0.0137(7) 0.0000(6) 0.0037(6) 0.0071(6)
O2 0.0287(8) 0.0182(7) 0.0145(7) -0.0008(6) 0.0028(6) 0.0058(6)
O3 0.0347(9) 0.0164(8) 0.0268(8) 0.0020(6) 0.0099(7) -0.0016(6)
O4 0.0263(8) 0.0211(8) 0.0258(8) -0.0064(6) 0.0042(6) -0.0054(6)
O5 0.0244(8) 0.0224(8) 0.0212(7) -0.0055(6) -0.0015(6) 0.0010(6)
O6 0.0250(8) 0.0212(8) 0.0177(7) 0.0016(6) 0.0039(6) 0.0014(6)
O7 0.0304(8) 0.0339(9) 0.0246(8) -0.0030(7) 0.0114(7) -0.0022(7)
O8 0.0340(9) 0.0168(8) 0.0320(9) 0.0028(6) 0.0093(7) -0.0043(6)
N1 0.0171(8) 0.0104(8) 0.0150(8) 0.0002(6) 0.0063(6) 0.0028(6)
N2 0.0140(8) 0.0108(8) 0.0170(8) -0.0012(6) 0.0057(7) 0.0010(6)
N3 0.0409(11) 0.0208(10) 0.0178(9) -0.0008(8) 0.0059(8) 0.0031(8)
N4 0.0315(10) 0.0209(10) 0.0184(9) -0.0007(7) 0.0055(8) 0.0021(8)
N5 0.0274(10) 0.0292(11) 0.0206(9) -0.0012(8) 0.0057(8) 0.0069(8)
N6 0.0253(9) 0.0188(9) 0.0199(9) -0.0022(7) 0.0019(7) 0.0018(7)
C1 0.0161(10) 0.0131(10) 0.0163(10) -0.0020(8) 0.0066(8) 0.0004(7)
C2 0.0168(10) 0.0157(10) 0.0137(9) 0.0002(8) 0.0049(8) 0.0030(7)
C3 0.0117(9) 0.0118(10) 0.0186(10) 0.0024(8) 0.0050(8) 0.0017(7)
C4 0.0258(11) 0.0195(11) 0.0161(10) 0.0009(9) 0.0032(9) 0.0083(9)
C5 0.0227(11) 0.0149(10) 0.0211(11) -0.0021(8) 0.0051(9) 0.0021(8)
C6 0.0220(10) 0.0112(10) 0.0105(9) -0.0027(7) 0.0045(8) 0.0023(7)
C7 0.0205(10) 0.0131(10) 0.0104(9) -0.0015(8) 0.0023(8) 0.0007(7)
C8 0.0200(10) 0.0173(10) 0.0169(10) -0.0014(8) 0.0001(8) 0.0056(8)
C9 0.0302(12) 0.0099(10) 0.0173(10) -0.0006(8) -0.0012(9) 0.0030(8)
C10 0.0261(11) 0.0138(10) 0.0178(10) 0.0002(8) 0.0041(8) -0.0033(8)
C11 0.0200(10) 0.0161(10) 0.0119(9) -0.0005(8) 0.0018(8) -0.0015(8)
C12 0.0148(9) 0.0096(9) 0.0166(10) -0.0001(8) 0.0028(8) 0.0021(7)
C13 0.0134(9) 0.0142(10) 0.0165(10) -0.0008(8) 0.0022(8) 0.0035(7)
C14 0.0192(10) 0.0211(11) 0.0178(10) -0.0011(8) 0.0041(8) 0.0072(8)
C15 0.0270(11) 0.0146(10) 0.0201(11) -0.0056(8) 0.0014(9) 0.0045(8)
C16 0.0204(11) 0.0131(10) 0.0256(11) -0.0002(8) -0.0008(9) -0.0032(8)
C17 0.0167(10) 0.0147(10) 0.0235(11) 0.0028(8) 0.0046(8) 0.0021(8)
C18 0.0213(11) 0.0178(11) 0.0237(11) 0.0030(9) 0.0071(9) 0.0028(8)
C19 0.0255(12) 0.0175(11) 0.0381(13) 0.0038(10) 0.0147(10) -0.0005(8)
C20 0.0156(10) 0.0226(11) 0.0219(11) -0.0052(9) 0.0080(8) -0.0013(8)
C21 0.0180(10) 0.0224(11) 0.0398(13) -0.0035(10) 0.0135(9) -0.0050(9)
C22 0.0341(13) 0.0368(14) 0.0366(14) -0.0007(11) 0.0048(11) -0.0151(11)
C23 0.0317(13) 0.0295(13) 0.0430(14) 0.0035(11) 0.0208(11) 0.0014(10)
C24 0.0402(14) 0.0382(15) 0.0534(16) -0.0093(12) 0.0313(13) -0.0080(11)
C25 0.0219(12) 0.0391(14) 0.0473(15) 0.0038(12) 0.0084(11) -0.0038(10)
C26 0.0261(12) 0.0383(14) 0.0337(13) 0.0029(11) 0.0098(10) -0.0131(10)
C27 0.0137(10) 0.0394(14) 0.0349(13) -0.0107(11) 0.0053(9) -0.0004(9)
C28 0.0192(12) 0.0594(18) 0.074(2) 0.0199(15) 0.0175(13) 0.0066(12)
C29 0.0331(13) 0.0307(13) 0.0455(15) -0.0052(11) 0.0216(11) -0.0118(10)
C30 0.0483(15) 0.0258(13) 0.0300(13) -0.0069(10) 0.0043(11) 0.0153(11)
C31 0.0495(15) 0.0151(11) 0.0268(12) -0.0021(9) 0.0038(11) 0.0008(10)
C32 0.0441(14) 0.0196(12) 0.0319(13) -0.0076(10) 0.0166(11) -0.0122(10)
C33 0.0337(13) 0.0241(12) 0.0325(13) -0.0089(10) 0.0086(10) -0.0128(10)
C34 0.0173(11) 0.0345(13) 0.0350(13) -0.0066(10) -0.0008(9) -0.0027(9)
C35 0.0217(11) 0.0332(13) 0.0327(13) -0.0062(10) 0.0021(9) 0.0065(9)
C36 0.0291(12) 0.0345(14) 0.0263(12) 0.0002(10) 0.0021(10) 0.0118(10)
C37 0.0233(12) 0.0413(14) 0.0250(12) -0.0006(11) -0.0016(9) 0.0035(10)
C38 0.0371(13) 0.0248(12) 0.0264(12) -0.0078(10) -0.0094(10) 0.0010(10)
C39 0.0445(14) 0.0267(12) 0.0154(11) -0.0043(9) 0.0008(10) 0.0054(10)
C40 0.0295(12) 0.0259(12) 0.0230(11) -0.0050(9) 0.0101(9) 0.0003(9)
C41 0.0277(11) 0.0210(11) 0.0245(11) -0.0050(9) 0.0046(9) 0.0051(9)
C42 0.0267(13) 0.0494(16) 0.0320(13) -0.0033(11) 0.0092(10) 0.0119(11)
C43 0.0282(12) 0.0405(14) 0.0298(13) -0.0041(11) 0.0153(10) 0.0054(10)
C44 0.0450(15) 0.0383(15) 0.0346(14) 0.0030(11) 0.0228(12) -0.0108(11)
C45 0.0424(14) 0.0263(13) 0.0362(14) 0.0002(11) 0.0159(11) -0.0150(10)
C46 0.0532(15) 0.0138(11) 0.0248(12) 0.0023(9) 0.0092(11) -0.0006(10)
C47 0.0393(13) 0.0202(12) 0.0225(12) -0.0002(9) 0.0001(10) 0.0099(10)

loop_
_atom_type_symbol
_atom_type_description
_atom_type_scat_dispersion_real
_atom_type_scat_dispersion_imag
_atom_type_scat_source
C C 0.0033 0.0016 'International Tables Vol C Tables 4.2.6.8 and 6.1.1.4'
H H 0.0000 0.0000 'International Tables Vol C Tables 4.2.6.8 and 6.1.1.4'
N N 0.0061 0.0033 'International Tables Vol C Tables 4.2.6.8 and 6.1.1.4'
O O 0.0106 0.0060 'International Tables Vol C Tables 4.2.6.8 and 6.1.1.4'
F F 0.0171 0.0103 'International Tables Vol C Tables 4.2.6.8 and 6.1.1.4'
K K 0.2009 0.2494 'International Tables Vol C Tables 4.2.6.8 and 6.1.1.4'
Ni Ni 0.3393 1.1124 'International Tables Vol C Tables 4.2.6.8 and 6.1.1.4'

loop_
_geom_angle_atom_site_label_1
_geom_angle_atom_site_label_2
_geom_angle_atom_site_label_3
_geom_angle
O1 Ni1 O2 82.61(6)
O1 Ni1 N1 89.39(6)
O2 Ni1 N1 171.63(6)
O1 Ni1 N2 173.78(6)
O2 Ni1 N2 91.57(6)
N1 Ni1 N2 96.52(6)
O8 K1 O3 144.26(4)
O8 K1 O4 111.14(4)
O3 K1 O4 60.85(4)
O8 K1 O7 61.57(4)
O3 K1 O7 107.09(4)
O4 K1 O7 150.78(4)
O8 K1 O5 116.24(4)
O3 K1 O5 94.88(4)
O4 K1 O5 120.55(4)
O7 K1 O5 85.35(4)
O8 K1 O6 85.11(4)
O3 K1 O6 128.57(4)
O4 K1 O6 94.70(4)
O7 K1 O6 111.86(4)
O5 K1 O6 57.39(4)
O8 K1 N6 61.33(4)
O3 K1 N6 122.20(4)
O4 K1 N6 61.37(4)
O7 K1 N6 122.62(5)
O5 K1 N6 115.26(4)
O6 K1 N6 58.02(4)
O8 K1 N5 120.67(5)
O3 K1 N5 60.57(4)
O4 K1 N5 120.83(5)
O7 K1 N5 59.11(4)
O5 K1 N5 58.02(4)
O6 K1 N5 115.29(4)
N6 K1 N5 173.28(5)
N3 O1 Ni1 113.68(11)
N4 O2 Ni1 113.40(10)
C31 O3 C32 112.34(16)
C31 O3 K1 118.82(12)
C32 O3 K1 116.88(11)
C34 O4 C33 110.99(15)
C34 O4 K1 110.25(11)
C33 O4 K1 110.89(11)
C38 O5 C37 112.02(15)
C38 O5 K1 115.19(11)
C37 O5 K1 116.10(11)
C39 O6 C40 112.33(15)
C39 O6 K1 114.37(11)
C40 O6 K1 113.94(11)
C44 O7 C43 112.18(16)
C44 O7 K1 109.35(12)
C43 O7 K1 106.43(11)
C46 O8 C45 114.49(16)
C46 O8 K1 123.90(11)
C45 O8 K1 116.94(12)
C1 N1 C6 119.29(15)
C1 N1 Ni1 124.02(12)
C6 N1 Ni1 116.64(11)
C3 N2 C12 120.00(15)
C3 N2 Ni1 123.77(12)
C12 N2 Ni1 116.22(11)
N4 N3 O1 115.15(16)
N3 N4 O2 115.17(15)
C36 N5 C42 110.68(17)
C36 N5 C30 110.74(17)
C42 N5 C30 109.49(17)
C36 N5 K1 111.36(11)
C42 N5 K1 109.07(12)
C30 N5 K1 105.35(12)
C41 N6 C35 109.71(15)
C41 N6 C47 111.32(16)
C35 N6 C47 110.87(16)
C41 N6 K1 114.06(11)
C35 N6 K1 108.16(11)
C47 N6 K1 102.51(11)
N1 C1 C2 125.07(16)
N1 C1 C4 120.31(16)
C2 C1 C4 114.62(16)
C3 C2 C1 125.21(17)
N2 C3 C2 125.39(17)
N2 C3 C5 120.30(16)
C2 C3 C5 114.31(16)
F3 C4 F2 107.10(15)
F3 C4 F1 105.57(15)
F2 C4 F1 105.04(15)
F3 C4 C1 112.77(16)
F2 C4 C1 113.07(16)
F1 C4 C1 112.67(15)
F5 C5 F6 107.17(15)
F5 C5 F4 105.33(15)
F6 C5 F4 105.16(15)
F5 C5 C3 113.06(15)
F6 C5 C3 112.79(15)
F4 C5 C3 112.70(15)
C11 C6 C7 122.19(17)
C11 C6 N1 118.49(16)
C7 C6 N1 119.20(16)
C8 C7 C6 117.45(17)
C8 C7 C18 119.94(17)
C6 C7 C18 122.56(16)
C9 C8 C7 121.65(18)
C8 C9 C10 119.56(18)
C9 C10 C11 121.49(18)
C10 C11 C6 117.63(17)
C10 C11 C19 119.48(17)
C6 C11 C19 122.83(17)
C13 C12 C17 121.34(17)
C13 C12 N2 119.18(15)
C17 C12 N2 119.25(15)
C14 C13 C12 117.91(17)
C14 C13 C20 120.00(16)
C12 C13 C20 122.09(16)
C15 C14 C13 121.66(18)
C14 C15 C16 119.65(18)
C15 C16 C17 121.49(18)
C16 C17 C12 117.93(17)
C16 C17 C21 120.24(17)
C12 C17 C21 121.66(17)
C7 C18 C23 112.65(16)
C7 C18 C22 110.86(16)
C23 C18 C22 109.26(17)
C11 C19 C24 110.41(17)
C11 C19 C25 113.23(17)
C24 C19 C25 110.12(17)
C13 C20 C26 110.81(16)
C13 C20 C27 111.82(16)
C26 C20 C27 110.43(16)
C17 C21 C29 113.55(17)
C17 C21 C28 108.42(17)
C29 C21 C28 110.12(18)
N5 C30 C31 114.80(17)
O3 C31 C30 108.81(17)
O3 C32 C33 108.62(16)
O4 C33 C32 109.04(17)
O4 C34 C35 109.06(17)
N6 C35 C34 114.25(17)
N5 C36 C37 112.49(18)
O5 C37 C36 108.65(17)
O5 C38 C39 109.27(17)
O6 C39 C38 108.74(17)
O6 C40 C41 108.10(15)
N6 C41 C40 112.73(16)
N5 C42 C43 112.49(17)
O7 C43 C42 107.58(17)
O7 C44 C45 108.79(18)
O8 C45 C44 108.40(17)
O8 C46 C47 109.11(16)
N6 C47 C46 114.59(17)

loop_
_geom_bond_atom_site_label_1
_geom_bond_atom_site_label_2
_geom_bond_distance
Ni1 O1 1.8174(13)
Ni1 O2 1.8233(13)
Ni1 N1 1.8916(15)
Ni1 N2 1.8996(15)
K1 O8 2.6776(14)
K1 O3 2.7627(14)
K1 O4 2.8105(14)
K1 O7 2.8459(14)
K1 O5 2.9347(14)
K1 O6 2.9737(14)
K1 N6 3.0182(17)
K1 N5 3.0831(17)
F1 C4 1.342(2)
F2 C4 1.340(2)
F3 C4 1.338(2)
F4 C5 1.346(2)
F5 C5 1.335(2)
F6 C5 1.341(2)
O1 N3 1.373(2)
O2 N4 1.375(2)
O3 C31 1.418(2)
O3 C32 1.419(2)
O4 C34 1.424(2)
O4 C33 1.429(2)
O5 C38 1.414(2)
O5 C37 1.422(2)
O6 C39 1.415(2)
O6 C40 1.420(2)
O7 C44 1.419(2)
O7 C43 1.426(2)
O8 C46 1.412(2)
O8 C45 1.419(2)
N1 C1 1.325(2)
N1 C6 1.458(2)
N2 C3 1.324(2)
N2 C12 1.449(2)
N3 N4 1.235(2)
N5 C36 1.468(3)
N5 C42 1.470(3)
N5 C30 1.471(3)
N6 C41 1.464(2)
N6 C35 1.468(3)
N6 C47 1.473(3)
C1 C2 1.396(2)
C1 C4 1.520(3)
C2 C3 1.384(2)
C3 C5 1.527(2)
C6 C11 1.397(3)
C6 C7 1.400(2)
C7 C8 1.392(2)
C7 C18 1.516(3)
C8 C9 1.376(3)
C9 C10 1.382(3)
C10 C11 1.391(3)
C11 C19 1.514(3)
C12 C13 1.401(2)
C12 C17 1.405(2)
C13 C14 1.388(3)
C13 C20 1.521(3)
C14 C15 1.376(3)
C15 C16 1.376(3)
C16 C17 1.389(3)
C17 C21 1.516(2)
C18 C23 1.522(3)
C18 C22 1.537(3)
C19 C24 1.531(3)
C19 C25 1.534(3)
C20 C26 1.523(3)
C20 C27 1.526(3)
C21 C29 1.527(3)
C21 C28 1.529(3)
C30 C31 1.493(3)
C32 C33 1.493(3)
C34 C35 1.502(3)
C36 C37 1.498(3)
C38 C39 1.487(3)
C40 C41 1.507(3)
C42 C43 1.501(3)
C44 C45 1.495(3)
C46 C47 1.502(3)
